data_4319456
loop_
_publ_author_name
'Gary B. Hix'
'Benson M. Kariuki'
'Simon Kitchin'
'Maryjane Tremayne'

_publ_section_title
;
 Synthesis and Structural Characterization of Zn(O3PCH2OH), a New
 Microporous Zinc Phosphonate
;
_journal_name_full 'Inorganic Chemistry'
_journal_page_first 1477
_journal_page_last 1481
_journal_paper_doi 10.1021/ic000943x
_journal_volume 40
_journal_year 2001
_chemical_formula_sum 'C H3 O4 P Zn'
_chemical_formula_weight 175.37
_chemical_melting_point decomposes
_chemical_name_common 'zinc hydroxymethylphosphonate'
_chemical_name_systematic 'zinc hydroxymethylphosphonate'
_space_group_IT_number 148
_symmetry_cell_setting trigonal
_symmetry_space_group_name_Hall '-R 3'
_symmetry_space_group_name_H-M 'R -3 :H'
_atom_sites_solution_hydrogens geom
_atom_sites_solution_primary direct
_atom_sites_solution_secondary difmap
_audit_creation_method SHELXL-97
_cell_angle_alpha 90.000(3)
_cell_angle_beta 90.000(3)
_cell_angle_gamma 120.000(3)
_cell_formula_units_Z 18
_cell_length_a 15.970(3)
_cell_length_b 15.970(2)
_cell_length_c 7.783(2)
_cell_measurement_temperature 296(2)
_cell_measurement_theta_max 25.20
_cell_measurement_theta_min 3.00
_cell_volume 1719.0(6)
_computing_molecular_graphics 'SHELXL-97 (Sheldrick, 1997)'
_computing_publication_material 'SHELXL-97 (Sheldrick, 1997)'
_computing_structure_refinement 'SHELXL-97 (Sheldrick, 1997)'
_computing_structure_solution 'SHELXL-97 (Sheldrick, 1997)'
_diffrn_ambient_temperature 296(2)
_diffrn_measured_fraction_theta_full 0.978
_diffrn_measured_fraction_theta_max 0.978
_diffrn_measurement_device_type 'Rigaku R-Axis II diffractometer'
_diffrn_radiation_monochromator graphite
_diffrn_radiation_source 'fine-focus sealed tube'
_diffrn_radiation_type MoK\a
_diffrn_radiation_wavelength 0.71069
_diffrn_reflns_av_R_equivalents 0.0234
_diffrn_reflns_av_sigmaI/netI 0.0122
_diffrn_reflns_limit_h_max 19
_diffrn_reflns_limit_h_min -19
_diffrn_reflns_limit_k_max 19
_diffrn_reflns_limit_k_min -19
_diffrn_reflns_limit_l_max 9
_diffrn_reflns_limit_l_min -9
_diffrn_reflns_number 3567
_diffrn_reflns_theta_full 25.18
_diffrn_reflns_theta_max 25.18
_diffrn_reflns_theta_min 3.00
_exptl_absorpt_coefficient_mu 6.715
_exptl_absorpt_correction_T_max 0.7301
_exptl_absorpt_correction_T_min 0.1342
_exptl_crystal_colour colourless
_exptl_crystal_density_diffrn 3.049
_exptl_crystal_density_method 'not measured'
_exptl_crystal_description needle
_exptl_crystal_F_000 1548
_exptl_crystal_size_max 0.50
_exptl_crystal_size_mid 0.05
_exptl_crystal_size_min 0.05
_refine_diff_density_max 1.151
_refine_diff_density_min -0.377
_refine_diff_density_rms 0.088
_refine_ls_extinction_method none
_refine_ls_goodness_of_fit_ref 1.255
_refine_ls_hydrogen_treatment mixed
_refine_ls_matrix_type full
_refine_ls_number_parameters 77
_refine_ls_number_reflns 678
_refine_ls_number_restraints 0
_refine_ls_restrained_S_all 1.255
_refine_ls_R_factor_all 0.0196
_refine_ls_R_factor_gt 0.0194
_refine_ls_shift/su_max 0.002
_refine_ls_shift/su_mean 0.000
_refine_ls_structure_factor_coef Fsqd
_refine_ls_weighting_details 'calc w=1/[\s^2^(Fo^2^)+(0.0215P)^2^+8.6858P] where P=(Fo^2^+2Fc^2^)/3'
_refine_ls_weighting_scheme calc
_refine_ls_wR_factor_gt 0.0509
_refine_ls_wR_factor_ref 0.0510
_reflns_number_gt 675
_reflns_number_total 678
_reflns_threshold_expression >2sigma(I)
_cod_data_source_file ic000943x.cif
_cod_data_source_block znhmp
_cod_original_cell_volume 1719.1(6)
_cod_original_sg_symbol_H-M 'R -3'
_cod_database_code 4319456

loop_
_symmetry_equiv_pos_as_xyz
'x, y, z'
'-y, x-y, z'
'-x+y, -x, z'
'x+2/3, y+1/3, z+1/3'
'-y+2/3, x-y+1/3, z+1/3'
'-x+y+2/3, -x+1/3, z+1/3'
'x+1/3, y+2/3, z+2/3'
'-y+1/3, x-y+2/3, z+2/3'
'-x+y+1/3, -x+2/3, z+2/3'
'-x, -y, -z'
'y, -x+y, -z'
'x-y, x, -z'
'-x+2/3, -y+1/3, -z+1/3'
'y+2/3, -x+y+1/3, -z+1/3'
'x-y+2/3, x+1/3, -z+1/3'
'-x+1/3, -y+2/3, -z+2/3'
'y+1/3, -x+y+2/3, -z+2/3'
'x-y+1/3, x+2/3, -z+2/3'

loop_
_atom_site_label
_atom_site_type_symbol
_atom_site_fract_x
_atom_site_fract_y
_atom_site_fract_z
_atom_site_U_iso_or_equiv
_atom_site_adp_type
_atom_site_occupancy
_atom_site_symmetry_multiplicity
_atom_site_calc_flag
_atom_site_refinement_flags
_atom_site_disorder_assembly
_atom_site_disorder_group
Zn1 Zn 0.67624(2) 0.07030(2) 0.04726(4) 0.01286(15) Uani 1 1 d . . .
P1 P 0.49361(5) 0.06276(5) 0.24509(9) 0.0116(2) Uani 1 1 d . . .
O1 O 0.49952(14) 0.09389(14) 0.4296(3) 0.0158(4) Uani 1 1 d . . .
O2 O 0.39019(14) 0.01264(14) 0.1753(3) 0.0144(4) Uani 1 1 d . . .
O3 O 0.53811(14) -0.00170(14) 0.2118(2) 0.0138(4) Uani 1 1 d . . .
O4 O 0.61011(15) 0.15195(16) -0.0293(3) 0.0177(5) Uani 1 1 d . . .
C1 C 0.5643(2) 0.1705(2) 0.1143(4) 0.0177(6) Uani 1 1 d . . .
H1 H 0.522(3) 0.195(3) 0.082(4) 0.020(9) Uiso 1 1 d . . .
H2 H 0.613(3) 0.219(2) 0.185(4) 0.012(8) Uiso 1 1 d . . .
H3 H 0.571(4) 0.120(4) -0.111(7) 0.062(16) Uiso 1 1 d . . .

loop_
_atom_site_aniso_label
_atom_site_aniso_U_11
_atom_site_aniso_U_22
_atom_site_aniso_U_33
_atom_site_aniso_U_23
_atom_site_aniso_U_13
_atom_site_aniso_U_12
Zn1 0.0139(2) 0.0122(2) 0.0133(2) -0.00015(12) 0.00002(12) 0.00718(14)
P1 0.0095(3) 0.0127(3) 0.0135(4) -0.0012(3) -0.0003(3) 0.0062(3)
O1 0.0133(10) 0.0177(10) 0.0159(11) -0.0041(8) -0.0006(8) 0.0074(8)
O2 0.0105(10) 0.0186(10) 0.0139(10) -0.0035(8) -0.0016(8) 0.0071(8)
O3 0.0140(10) 0.0154(10) 0.0149(11) -0.0009(8) -0.0011(8) 0.0095(8)
O4 0.0179(11) 0.0214(11) 0.0158(11) 0.0000(9) 0.0009(9) 0.0112(9)
C1 0.0174(14) 0.0167(15) 0.0212(17) -0.0011(12) 0.0020(12) 0.0102(13)

loop_
_atom_type_symbol
_atom_type_description
_atom_type_scat_dispersion_real
_atom_type_scat_dispersion_imag
_atom_type_scat_source
C C 0.0033 0.0016 'International Tables Vol C Tables 4.2.6.8 and 6.1.1.4'
H H 0.0000 0.0000 'International Tables Vol C Tables 4.2.6.8 and 6.1.1.4'
O O 0.0106 0.0060 'International Tables Vol C Tables 4.2.6.8 and 6.1.1.4'
P P 0.1023 0.0942 'International Tables Vol C Tables 4.2.6.8 and 6.1.1.4'
Zn Zn 0.2839 1.4301 'International Tables Vol C Tables 4.2.6.8 and 6.1.1.4'

loop_
_geom_angle_atom_site_label_1
_geom_angle_atom_site_label_2
_geom_angle_atom_site_label_3
_geom_angle
_geom_angle_site_symmetry_1
_geom_angle_site_symmetry_3
_geom_angle_publ_flag
O1 Zn1 O2 98.44(8) 18_545 14 ?
O1 Zn1 O3 97.43(8) 18_545 9_654 ?
O2 Zn1 O3 104.28(8) 14 9_654 ?
O1 Zn1 O2 170.74(8) 18_545 10_655 ?
O2 Zn1 O2 90.80(3) 14 10_655 ?
O3 Zn1 O2 79.68(8) 9_654 10_655 ?
O1 Zn1 O4 87.12(8) 18_545 . ?
O2 Zn1 O4 154.88(8) 14 . ?
O3 Zn1 O4 99.20(8) 9_654 . ?
O2 Zn1 O4 84.68(8) 10_655 . ?
O1 Zn1 O3 87.69(8) 18_545 . ?
O2 Zn1 O3 76.35(7) 14 . ?
O3 Zn1 O3 174.65(9) 9_654 . ?
O2 Zn1 O3 95.02(7) 10_655 . ?
O4 Zn1 O3 79.45(7) . . ?
O1 P1 O2 112.57(11) . . ?
O1 P1 O3 114.07(11) . . ?
O2 P1 O3 109.23(11) . . ?
O1 P1 C1 108.27(13) . . ?
O2 P1 C1 106.99(13) . . ?
O3 P1 C1 105.22(12) . . ?
P1 O1 Zn1 134.69(12) . 17 ?
P1 O2 Zn1 126.95(12) . 15_445 ?
P1 O2 Zn1 133.65(12) . 10_655 ?
Zn1 O2 Zn1 99.39(8) 15_445 10_655 ?
P1 O3 Zn1 130.98(12) . 5_545 ?
P1 O3 Zn1 114.07(11) . . ?
Zn1 O3 Zn1 92.50(7) 5_545 . ?
C1 O4 Zn1 111.44(17) . . ?
O4 C1 P1 112.1(2) . . ?

loop_
_geom_bond_atom_site_label_1
_geom_bond_atom_site_label_2
_geom_bond_distance
_geom_bond_site_symmetry_2
_geom_bond_publ_flag
Zn1 O1 1.999(2) 18_545 ?
Zn1 O2 2.0443(19) 14 ?
Zn1 O3 2.0874(19) 9_654 ?
Zn1 O2 2.116(2) 10_655 ?
Zn1 O4 2.133(2) . ?
Zn1 O3 2.300(2) . ?
P1 O1 1.507(2) . ?
P1 O2 1.530(2) . ?
P1 O3 1.537(2) . ?
P1 C1 1.824(3) . ?
O1 Zn1 1.999(2) 17 ?
O2 Zn1 2.0444(19) 15_445 ?
O2 Zn1 2.116(2) 10_655 ?
O3 Zn1 2.0873(19) 5_545 ?
O4 C1 1.446(4) . ?
